data_4339768
loop_
_publ_author_name
'Cai, Hu'
'Yu, Xianghua'
'Chen, Shujian'
'Qiu, He'
'Guzei, Ilia A.'
'Xue, Zi-Ling'

_publ_section_title
;
 Amide-silyl ligand exchanges and equilibria among group 4 amide and silyl
 complexes.
;
_journal_issue 19
_journal_name_full 'Inorganic chemistry'
_journal_page_first 8071
_journal_page_last 8078
_journal_paper_doi 10.1021/ic7010293
_journal_volume 46
_journal_year 2007
_chemical_formula_sum 'C16 H48 Hf2 N8'
_chemical_formula_weight 709.60
_chemical_name_common Hafnium
_chemical_name_systematic
; 
Hafnium tetra(dimethylamide)
;
_space_group_IT_number 15
_symmetry_cell_setting monoclinic
_symmetry_space_group_name_Hall '-C 2yc'
_symmetry_space_group_name_H-M 'C 1 2/c 1'
_atom_sites_solution_hydrogens geom
_atom_sites_solution_primary direct
_atom_sites_solution_secondary difmap
_audit_creation_method SHELXL-97
_cell_angle_alpha 90.00
_cell_angle_beta 112.425(10)
_cell_angle_gamma 90.00
_cell_formula_units_Z 4
_cell_length_a 20.429(13)
_cell_length_b 8.454(5)
_cell_length_c 15.971(10)
_cell_measurement_temperature 173(2)
_cell_volume 2550(3)
_computing_cell_refinement 'SMART, Bruker (2000)'
_computing_data_collection 'SMART, Bruker (2000)'
_computing_data_reduction 'XPREP, Bruker (2000)'
_computing_molecular_graphics 'SHELXTL, Bruker (2000)'
_computing_publication_material 'SHELXTL, Bruker (2000)'
_computing_structure_refinement 'SHELXL-97 (Sheldrick, 1997)'
_computing_structure_solution 'SHELXS-97 (Sheldrick, 1990)'
_diffrn_ambient_temperature 173(2)
_diffrn_measured_fraction_theta_full 0.977
_diffrn_measured_fraction_theta_max 0.977
_diffrn_measurement_device_type 'CCD area detector'
_diffrn_measurement_method multi-scan
_diffrn_radiation_monochromator graphite
_diffrn_radiation_source 'fine-focus sealed tube'
_diffrn_radiation_type MoK\a
_diffrn_radiation_wavelength 0.71073
_diffrn_reflns_av_R_equivalents 0.0352
_diffrn_reflns_av_sigmaI/netI 0.0397
_diffrn_reflns_limit_h_max 21
_diffrn_reflns_limit_h_min -21
_diffrn_reflns_limit_k_max 9
_diffrn_reflns_limit_k_min -9
_diffrn_reflns_limit_l_max 17
_diffrn_reflns_limit_l_min -17
_diffrn_reflns_number 6107
_diffrn_reflns_theta_full 22.50
_diffrn_reflns_theta_max 22.50
_diffrn_reflns_theta_min 2.16
_exptl_absorpt_coefficient_mu 8.153
_exptl_absorpt_correction_T_max 0.5991
_exptl_absorpt_correction_T_min 0.0940
_exptl_absorpt_correction_type multi-scan
_exptl_absorpt_process_details 'SADABS, Bruker (2000)'
_exptl_crystal_colour colorless
_exptl_crystal_density_diffrn 1.849
_exptl_crystal_density_method 'not measured'
_exptl_crystal_description fragment
_exptl_crystal_F_000 1376
_exptl_crystal_size_max 0.55
_exptl_crystal_size_mid 0.45
_exptl_crystal_size_min 0.07
_refine_diff_density_max 2.154
_refine_diff_density_min -2.286
_refine_diff_density_rms 0.250
_refine_ls_extinction_method none
_refine_ls_goodness_of_fit_ref 1.014
_refine_ls_hydrogen_treatment mixed
_refine_ls_matrix_type full
_refine_ls_number_parameters 126
_refine_ls_number_reflns 1628
_refine_ls_number_restraints 0
_refine_ls_restrained_S_all 1.014
_refine_ls_R_factor_all 0.0369
_refine_ls_R_factor_gt 0.0358
_refine_ls_shift/su_max 0.063
_refine_ls_shift/su_mean 0.007
_refine_ls_structure_factor_coef Fsqd
_refine_ls_weighting_details 'calc w=1/[\s^2^(Fo^2^)+(0.0782P)^2^+17.6403P] where P=(Fo^2^+2Fc^2^)/3'
_refine_ls_weighting_scheme calc
_refine_ls_wR_factor_gt 0.0967
_refine_ls_wR_factor_ref 0.1000
_reflns_number_gt 1580
_reflns_number_total 1628
_reflns_threshold_expression >2sigma(I)
_cod_data_source_file ic7010293-file005.cif
_cod_data_source_block mozr
_cod_depositor_comments
;
The following automatic conversions were performed:

'_symmetry_cell_setting' value 'Monoclinic' changed to 'monoclinic'
according to
/usr/data/users/saulius/automatic-downloads/retrospective/ACS/lib/dictionaries/cif_core.dic
dictionary named 'cif_core.dic' version 2.4.2 from 2011-04-26.

Automatic conversion script
Id: cif_fix_values 2281 2013-09-26 08:29:07Z andrius 
;
_cod_original_sg_symbol_H-M C2/c
_cod_database_code 4339768

loop_
_symmetry_equiv_pos_as_xyz
'x, y, z'
'-x, y, -z+1/2'
'x+1/2, y+1/2, z'
'-x+1/2, y+1/2, -z+1/2'
'-x, -y, -z'
'x, -y, z-1/2'
'-x+1/2, -y+1/2, -z'
'x+1/2, -y+1/2, z-1/2'

loop_
_atom_site_label
_atom_site_type_symbol
_atom_site_fract_x
_atom_site_fract_y
_atom_site_fract_z
_atom_site_U_iso_or_equiv
_atom_site_adp_type
_atom_site_occupancy
_atom_site_symmetry_multiplicity
_atom_site_calc_flag
_atom_site_refinement_flags
C1 C 0.1440(4) 0.5810(12) 0.1231(6) 0.039(2) Uani 1 1 d .
H1A H 0.1141 0.5305 0.0661 0.059 Uiso 1 1 calc R
H1B H 0.1489 0.5105 0.1739 0.059 Uiso 1 1 calc R
H1C H 0.1908 0.6025 0.1222 0.059 Uiso 1 1 calc R
C2 C 0.1062(5) 0.8282(14) 0.0584(6) 0.043(2) Uani 1 1 d .
H2A H 0.1523 0.8354 0.0530 0.065 Uiso 1 1 calc R
H2B H 0.0912 0.9339 0.0689 0.065 Uiso 1 1 calc R
H2C H 0.0712 0.7843 0.0025 0.065 Uiso 1 1 calc R
C3 C 0.2400(5) 0.7385(10) 0.3291(7) 0.031(2) Uani 1 1 d .
H3A H 0.2725 0.7769 0.3883 0.047 Uiso 1 1 calc R
H3B H 0.2279 0.8256 0.2853 0.047 Uiso 1 1 calc R
H3C H 0.2628 0.6535 0.3085 0.047 Uiso 1 1 calc R
C4 C 0.1960(4) 0.5527(10) 0.4048(6) 0.0361(19) Uani 1 1 d .
H4A H 0.2173 0.4650 0.3838 0.054 Uiso 1 1 calc R
H4B H 0.1539 0.5151 0.4138 0.054 Uiso 1 1 calc R
H4C H 0.2304 0.5936 0.4621 0.054 Uiso 1 1 calc R
C5 C 0.0569(4) 1.1207(10) 0.1869(6) 0.0345(19) Uani 1 1 d .
H5A H 0.0345 1.2035 0.2098 0.052 Uiso 1 1 calc R
H5B H 0.0204 1.0637 0.1375 0.052 Uiso 1 1 calc R
H5C H 0.0906 1.1689 0.1643 0.052 Uiso 1 1 calc R
C6 C 0.1458(4) 1.0959(10) 0.3356(5) 0.0331(19) Uani 1 1 d .
H6A H 0.1819 1.1430 0.3167 0.050 Uiso 1 1 calc R
H6B H 0.1685 1.0218 0.3855 0.050 Uiso 1 1 calc R
H6C H 0.1220 1.1796 0.3558 0.050 Uiso 1 1 calc R
C7 C -0.0645(5) 0.7788(9) 0.0704(6) 0.023(2) Uani 1 1 d .
H7A H -0.0333 0.7756 0.0365 0.035 Uiso 1 1 calc R
H7B H -0.0751 0.8891 0.0793 0.035 Uiso 1 1 calc R
H7C H -0.1086 0.7227 0.0363 0.035 Uiso 1 1 calc R
C8 C -0.0122(4) 0.5362(9) 0.1461(5) 0.0264(17) Uani 1 1 d .
H8A H -0.0527 0.4687 0.1403 0.040 Uiso 1 1 calc R
H8B H 0.0295 0.5012 0.1980 0.040 Uiso 1 1 calc R
H8C H -0.0024 0.5286 0.0907 0.040 Uiso 1 1 calc R
Hf1 Hf 0.084246(13) 0.77343(4) 0.243140(17) 0.0141(2) Uani 1 1 d .
N1 N 0.0938(3) 1.0114(9) 0.2592(4) 0.0222(14) Uani 1 1 d .
N2 N 0.1121(4) 0.7266(7) 0.1336(5) 0.0237(17) Uani 1 1 d .
N3 N 0.1760(3) 0.6787(9) 0.3369(4) 0.0216(13) Uani 1 1 d .
N4 N -0.0286(4) 0.7015(8) 0.1599(5) 0.0175(15) Uani 1 1 d .

loop_
_atom_site_aniso_label
_atom_site_aniso_U_11
_atom_site_aniso_U_22
_atom_site_aniso_U_33
_atom_site_aniso_U_23
_atom_site_aniso_U_13
_atom_site_aniso_U_12
C1 0.043(4) 0.043(6) 0.032(5) -0.011(4) 0.016(4) 0.013(4)
C2 0.046(5) 0.055(6) 0.036(5) 0.008(5) 0.023(4) -0.001(5)
C3 0.021(5) 0.043(5) 0.024(5) 0.009(4) 0.002(4) -0.001(3)
C4 0.028(4) 0.032(5) 0.042(5) 0.018(4) 0.005(3) 0.010(4)
C5 0.043(4) 0.019(4) 0.042(5) 0.010(4) 0.016(4) 0.006(4)
C6 0.046(5) 0.024(5) 0.031(4) -0.009(4) 0.017(4) -0.006(4)
C7 0.034(5) 0.030(5) 0.008(4) 0.001(3) 0.009(4) 0.002(3)
C8 0.029(4) 0.017(4) 0.030(4) -0.009(4) 0.008(3) -0.004(3)
Hf1 0.0207(3) 0.0088(3) 0.0122(3) 0.00005(9) 0.0056(2) 0.00012(9)
N1 0.026(3) 0.018(4) 0.023(3) -0.004(3) 0.010(2) -0.003(3)
N2 0.028(4) 0.029(4) 0.014(4) 0.003(3) 0.008(3) -0.002(3)
N3 0.019(3) 0.025(3) 0.018(3) 0.001(3) 0.005(2) 0.001(3)
N4 0.026(4) 0.009(3) 0.017(4) -0.002(3) 0.008(3) 0.005(3)

loop_
_atom_type_symbol
_atom_type_description
_atom_type_scat_dispersion_real
_atom_type_scat_dispersion_imag
_atom_type_scat_source
C C 0.0033 0.0016 'International Tables Vol C Tables 4.2.6.8 and 6.1.1.4'
H H 0.0000 0.0000 'International Tables Vol C Tables 4.2.6.8 and 6.1.1.4'
N N 0.0061 0.0033 'International Tables Vol C Tables 4.2.6.8 and 6.1.1.4'
Hf Hf -0.5830 6.1852 'International Tables Vol C Tables 4.2.6.8 and 6.1.1.4'

loop_
_geom_angle_atom_site_label_1
_geom_angle_atom_site_label_2
_geom_angle_atom_site_label_3
_geom_angle
_geom_angle_site_symmetry_1
_geom_angle_site_symmetry_3
N1 Hf1 N3 106.1(3) . .
N1 Hf1 N2 104.6(2) . .
N3 Hf1 N2 94.1(3) . .
N1 Hf1 N4 111.6(2) . .
N3 Hf1 N4 139.7(3) . .
N2 Hf1 N4 90.0(3) . .
N1 Hf1 N4 102.9(2) . 2
N3 Hf1 N4 87.4(3) . 2
N2 Hf1 N4 150.9(3) . 2
N4 Hf1 N4 71.0(3) . 2
N1 Hf1 Hf1 92.36(14) . 2
N3 Hf1 Hf1 126.32(18) . 2
N2 Hf1 Hf1 129.8(2) . 2
N4 Hf1 Hf1 40.29(18) . 2
N4 Hf1 Hf1 39.00(17) 2 2
C5 N1 C6 110.2(7) . .
C5 N1 Hf1 122.5(5) . .
C6 N1 Hf1 126.5(5) . .
C1 N2 C2 108.1(8) . .
C1 N2 Hf1 123.1(6) . .
C2 N2 Hf1 128.7(6) . .
C4 N3 C3 108.2(6) . .
C4 N3 Hf1 137.8(5) . .
C3 N3 Hf1 113.7(5) . .
C7 N4 C8 109.3(6) . .
C7 N4 Hf1 117.7(5) . .
C8 N4 Hf1 95.9(4) . .
C7 N4 Hf1 109.8(5) . 2
C8 N4 Hf1 123.0(5) . 2
Hf1 N4 Hf1 100.7(3) . 2

loop_
_geom_bond_atom_site_label_1
_geom_bond_atom_site_label_2
_geom_bond_distance
_geom_bond_site_symmetry_2
C1 N2 1.432(11) .
C2 N2 1.443(12) .
C3 N3 1.450(11) .
C4 N3 1.462(10) .
C5 N1 1.447(11) .
C6 N1 1.463(10) .
C7 N4 1.486(11) .
C8 N4 1.474(10) .
Hf1 N1 2.028(7) .
Hf1 N3 2.064(6) .
Hf1 N2 2.074(8) .
Hf1 N4 2.262(7) .
Hf1 N4 2.324(7) 2
Hf1 Hf1 3.532(2) 2
N4 Hf1 2.324(7) 2
